data_4003356
loop_
_publ_author_name
'Chen, Mansheng'
'Chen, Shoushun'
'Chen, Wei'
'Lucier, Bryan E. G.'
'Zhang, Yue'
'Zheng, Anmin'
'Huang, Yining'

_publ_section_title
;
 Analyzing Gas Adsorption in an Amide-Functionalized Metal Organic
 Framework: Are the Carbonyl or Amine Groups Responsible?
;
_journal_issue 11
_journal_name_full 'Chemistry of Materials'
_journal_page_first 3613
_journal_paper_doi 10.1021/acs.chemmater.8b00681
_journal_volume 30
_journal_year 2018
_chemical_formula_sum 'C14 H8 Cu N2 O6'
_chemical_formula_weight 363.76
_space_group_IT_number 14
_space_group_name_Hall '-P 2ybc'
_space_group_name_H-M_alt 'P 1 21/c 1'
_atom_sites_solution_hydrogens geom
_atom_sites_solution_primary direct
_atom_sites_solution_secondary difmap
_audit_creation_method SHELXL-97
_cell_angle_alpha 90.00
_cell_angle_beta 103.904(5)
_cell_angle_gamma 90.00
_cell_formula_units_Z 4
_cell_length_a 7.9968(16)
_cell_length_b 10.6693(19)
_cell_length_c 17.695(3)
_cell_measurement_temperature 110(2)
_cell_volume 1465.5(5)
_computing_structure_refinement 'SHELXL-97 (Sheldrick, 1997)'
_computing_structure_solution 'SHELXS-97 (Sheldrick, 1990)'
_diffrn_ambient_temperature 110(2)
_diffrn_measured_fraction_theta_full 0.999
_diffrn_measured_fraction_theta_max 0.999
_diffrn_radiation_monochromator graphite
_diffrn_radiation_source 'fine-focus sealed tube'
_diffrn_radiation_type MoK\a
_diffrn_radiation_wavelength 0.71073
_diffrn_reflns_av_R_equivalents 0.0288
_diffrn_reflns_av_sigmaI/netI 0.0146
_diffrn_reflns_limit_h_max 9
_diffrn_reflns_limit_h_min -9
_diffrn_reflns_limit_k_max 13
_diffrn_reflns_limit_k_min -13
_diffrn_reflns_limit_l_max 16
_diffrn_reflns_limit_l_min -21
_diffrn_reflns_number 33538
_diffrn_reflns_theta_full 26.00
_diffrn_reflns_theta_max 26.00
_diffrn_reflns_theta_min 2.62
_exptl_absorpt_coefficient_mu 1.523
_exptl_absorpt_correction_T_max 0.8139
_exptl_absorpt_correction_T_min 0.6496
_exptl_crystal_density_diffrn 1.649
_exptl_crystal_density_method 'not measured'
_exptl_crystal_F_000 732
_exptl_crystal_size_max 0.31
_exptl_crystal_size_mid 0.14
_exptl_crystal_size_min 0.14
_refine_diff_density_max 0.533
_refine_diff_density_min -0.474
_refine_diff_density_rms 0.103
_refine_ls_extinction_coef 0.0003(6)
_refine_ls_extinction_expression Fc^*^=kFc[1+0.001xFc^2^\l^3^/sin(2\q)]^-1/4^
_refine_ls_extinction_method SHELXL
_refine_ls_goodness_of_fit_ref 1.040
_refine_ls_hydrogen_treatment mixed
_refine_ls_matrix_type full
_refine_ls_number_parameters 231
_refine_ls_number_reflns 2874
_refine_ls_number_restraints 0
_refine_ls_restrained_S_all 1.040
_refine_ls_R_factor_all 0.0327
_refine_ls_R_factor_gt 0.0312
_refine_ls_shift/su_max 0.019
_refine_ls_shift/su_mean 0.001
_refine_ls_structure_factor_coef Fsqd
_refine_ls_weighting_details 'calc w=1/[\s^2^(Fo^2^)+(0.0535P)^2^+2.4414P] where P=(Fo^2^+2Fc^2^)/3'
_refine_ls_weighting_scheme calc
_refine_ls_wR_factor_gt 0.0889
_refine_ls_wR_factor_ref 0.0901
_reflns_number_gt 2752
_reflns_number_total 2874
_reflns_threshold_expression >2sigma(I)
_cod_data_source_file cm8b00681_si_003.cif
_cod_data_source_block b18021_0m
_cod_database_code 4003356

loop_
_symmetry_equiv_pos_as_xyz
'x, y, z'
'-x, y+1/2, -z+1/2'
'-x, -y, -z'
'x, -y-1/2, z-1/2'

loop_
_atom_site_label
_atom_site_type_symbol
_atom_site_fract_x
_atom_site_fract_y
_atom_site_fract_z
_atom_site_U_iso_or_equiv
_atom_site_adp_type
_atom_site_occupancy
_atom_site_symmetry_multiplicity
_atom_site_calc_flag
_atom_site_refinement_flags
C13 C 1.1654(3) 0.6427(2) 0.60677(13) 0.0136(5) Uani 1 1 d .
H13 H 1.2180 0.6179 0.6586 0.016 Uiso 1 1 calc R
N2 N 1.2061(2) 0.58055(18) 0.54731(11) 0.0107(4) Uani 1 1 d .
O3 O 0.5187(2) 1.29430(15) 0.55629(9) 0.0121(3) Uani 1 1 d .
O4 O 0.3761(2) 1.40103(15) 0.45630(9) 0.0130(3) Uani 1 1 d .
C8 C 0.4640(3) 1.3036(2) 0.48309(12) 0.0093(4) Uani 1 1 d .
Cu1 Cu 0.38522(3) 1.05177(2) 0.067054(14) 0.01021(12) Uani 1 1 d .
O5 O 0.8791(2) 0.96989(16) 0.56335(9) 0.0150(4) Uani 1 1 d .
O1 O 0.4391(2) 1.03925(15) 0.17641(9) 0.0146(4) Uani 1 1 d .
N1 N 0.7497(2) 0.90838(19) 0.43939(11) 0.0101(4) Uani 1 1 d .
O2 O 0.3139(2) 1.22453(16) 0.18646(9) 0.0154(3) Uani 1 1 d .
C6 C 0.5014(3) 1.2054(2) 0.43019(12) 0.0092(4) Uani 1 1 d .
C4 C 0.6433(3) 1.0123(2) 0.41294(12) 0.0093(4) Uani 1 1 d .
C2 C 0.4698(3) 1.1229(2) 0.30187(12) 0.0100(4) Uani 1 1 d .
C3 C 0.5734(3) 1.0211(2) 0.33315(12) 0.0108(4) Uani 1 1 d .
H3 H 0.5963 0.9573 0.2996 0.013 Uiso 1 1 calc R
C1 C 0.4000(3) 1.1331(2) 0.21500(12) 0.0110(4) Uani 1 1 d .
C5 C 0.6063(3) 1.1051(2) 0.46278(12) 0.0094(4) Uani 1 1 d .
H5 H 0.6517 1.0997 0.5175 0.011 Uiso 1 1 calc R
C9 C 0.8616(3) 0.8949(2) 0.50952(12) 0.0108(4) Uani 1 1 d .
C7 C 0.4329(3) 1.2161(2) 0.35033(12) 0.0104(4) Uani 1 1 d .
H7 H 0.3626 1.2856 0.3294 0.013 Uiso 1 1 calc R
C10 C 0.9735(3) 0.7788(2) 0.51924(13) 0.0106(4) Uani 1 1 d .
C14 C 1.0503(3) 0.7410(2) 0.59503(13) 0.0137(4) Uani 1 1 d .
H14 H 1.0235 0.7825 0.6381 0.016 Uiso 1 1 calc R
C15 C 0.0294(9) 0.5464(6) 0.7740(3) 0.0771(17) Uani 1 1 d .
O6 O 0.0964(8) 0.6398(4) 0.7946(2) 0.1156(18) Uani 1 1 d .
O7 O -0.0299(8) 0.4539(5) 0.7521(3) 0.129(2) Uani 1 1 d .
C12 C 1.1309(3) 0.6162(2) 0.47402(13) 0.0121(4) Uani 1 1 d .
H12 H 1.1582 0.5720 0.4319 0.015 Uiso 1 1 calc R
C11 C 1.0152(3) 0.7149(2) 0.45766(13) 0.0121(4) Uani 1 1 d .
H11 H 0.9653 0.7385 0.4053 0.015 Uiso 1 1 calc R
H1 H 0.743(4) 0.860(3) 0.4133(18) 0.013(8) Uiso 1 1 d .

loop_
_atom_site_aniso_label
_atom_site_aniso_U_11
_atom_site_aniso_U_22
_atom_site_aniso_U_33
_atom_site_aniso_U_23
_atom_site_aniso_U_13
_atom_site_aniso_U_12
C13 0.0155(11) 0.0140(11) 0.0114(10) 0.0020(8) 0.0035(8) 0.0007(9)
N2 0.0107(9) 0.0087(9) 0.0126(9) 0.0004(7) 0.0029(7) -0.0006(7)
O3 0.0181(8) 0.0104(8) 0.0083(7) -0.0005(6) 0.0039(6) 0.0029(6)
O4 0.0183(8) 0.0114(8) 0.0088(7) -0.0003(6) 0.0025(6) 0.0070(6)
C8 0.0092(10) 0.0099(10) 0.0097(10) -0.0003(8) 0.0038(8) -0.0022(8)
Cu1 0.01509(18) 0.00895(18) 0.00658(17) -0.00024(9) 0.00260(11) -0.00287(10)
O5 0.0175(9) 0.0140(8) 0.0116(8) -0.0034(6) -0.0004(7) 0.0035(6)
O1 0.0229(9) 0.0125(8) 0.0077(7) -0.0013(6) 0.0022(6) -0.0022(6)
N1 0.0135(9) 0.0070(9) 0.0090(9) -0.0035(8) 0.0012(7) 0.0014(7)
O2 0.0183(8) 0.0170(9) 0.0098(7) 0.0030(6) 0.0011(6) 0.0020(7)
C6 0.0105(10) 0.0080(10) 0.0098(10) -0.0006(8) 0.0040(8) -0.0012(8)
C4 0.0097(10) 0.0079(10) 0.0107(10) -0.0005(8) 0.0030(8) -0.0006(8)
C2 0.0109(10) 0.0107(11) 0.0080(10) -0.0004(8) 0.0015(8) -0.0019(8)
C3 0.0141(11) 0.0091(10) 0.0097(10) -0.0016(8) 0.0038(8) -0.0018(8)
C1 0.0128(10) 0.0115(11) 0.0086(10) -0.0001(8) 0.0024(8) -0.0056(8)
C5 0.0111(10) 0.0098(10) 0.0072(9) -0.0007(8) 0.0019(8) -0.0021(8)
C9 0.0099(10) 0.0115(11) 0.0113(10) 0.0018(8) 0.0032(8) 0.0000(8)
C7 0.0109(10) 0.0096(10) 0.0105(10) 0.0010(8) 0.0019(8) -0.0001(8)
C10 0.0094(10) 0.0088(10) 0.0134(10) 0.0009(8) 0.0019(8) -0.0017(8)
C14 0.0164(11) 0.0139(11) 0.0114(10) 0.0001(8) 0.0044(8) 0.0020(9)
C15 0.132(5) 0.062(3) 0.047(3) 0.015(2) 0.042(3) 0.004(3)
O6 0.230(6) 0.066(3) 0.072(3) 0.014(2) 0.078(3) 0.006(3)
O7 0.202(6) 0.117(4) 0.059(3) 0.015(2) 0.010(3) -0.052(4)
C12 0.0129(10) 0.0115(11) 0.0122(10) -0.0021(8) 0.0034(8) -0.0022(8)
C11 0.0125(10) 0.0117(11) 0.0107(10) -0.0008(8) 0.0000(8) -0.0011(8)

loop_
_atom_type_symbol
_atom_type_description
_atom_type_scat_dispersion_real
_atom_type_scat_dispersion_imag
_atom_type_scat_source
C C 0.0033 0.0016 'International Tables Vol C Tables 4.2.6.8 and 6.1.1.4'
H H 0.0000 0.0000 'International Tables Vol C Tables 4.2.6.8 and 6.1.1.4'
N N 0.0061 0.0033 'International Tables Vol C Tables 4.2.6.8 and 6.1.1.4'
O O 0.0106 0.0060 'International Tables Vol C Tables 4.2.6.8 and 6.1.1.4'
Cu Cu 0.3201 1.2651 'International Tables Vol C Tables 4.2.6.8 and 6.1.1.4'

loop_
_geom_angle_atom_site_label_1
_geom_angle_atom_site_label_2
_geom_angle_atom_site_label_3
_geom_angle
_geom_angle_site_symmetry_1
_geom_angle_site_symmetry_3
N2 C13 C14 122.3(2) . .
C12 N2 C13 118.51(19) . .
C12 N2 Cu1 120.50(15) . 4_676
C13 N2 Cu1 120.84(15) . 4_676
C8 O3 Cu1 88.39(13) . 4_586
C8 O4 Cu1 87.38(12) . 4_586
O3 C8 O4 117.76(19) . .
O3 C8 C6 121.18(19) . .
O4 C8 C6 121.06(19) . .
O3 C8 Cu1 58.69(11) . 4_586
O4 C8 Cu1 59.35(11) . 4_586
C6 C8 Cu1 175.24(15) . 4_586
O1 Cu1 N2 96.19(7) . 4_475
O1 Cu1 O3 99.28(7) . 4_585
N2 Cu1 O3 162.08(7) 4_475 4_585
O1 Cu1 O4 165.10(7) . 4_585
N2 Cu1 O4 98.71(7) 4_475 4_585
O3 Cu1 O4 66.08(6) 4_585 4_585
O1 Cu1 C8 132.19(7) . 4_585
N2 Cu1 C8 130.82(8) 4_475 4_585
O3 Cu1 C8 32.92(7) 4_585 4_585
O4 Cu1 C8 33.27(7) 4_585 4_585
C1 O1 Cu1 117.62(14) . .
C9 N1 C4 127.1(2) . .
C7 C6 C5 122.2(2) . .
C7 C6 C8 119.57(19) . .
C5 C6 C8 118.24(19) . .
C3 C4 C5 119.7(2) . .
C3 C4 N1 117.02(19) . .
C5 C4 N1 123.3(2) . .
C7 C2 C3 120.3(2) . .
C7 C2 C1 119.7(2) . .
C3 C2 C1 119.92(19) . .
C4 C3 C2 120.7(2) . .
O2 C1 O1 125.5(2) . .
O2 C1 C2 120.6(2) . .
O1 C1 C2 113.95(19) . .
C6 C5 C4 118.53(19) . .
O5 C9 N1 124.8(2) . .
O5 C9 C10 119.47(19) . .
N1 C9 C10 115.76(19) . .
C2 C7 C6 118.5(2) . .
C11 C10 C14 118.5(2) . .
C11 C10 C9 123.96(19) . .
C14 C10 C9 117.28(19) . .
C13 C14 C10 119.3(2) . .
O7 C15 O6 176.6(8) . .
N2 C12 C11 122.5(2) . .
C12 C11 C10 118.9(2) . .

loop_
_geom_bond_atom_site_label_1
_geom_bond_atom_site_label_2
_geom_bond_distance
_geom_bond_site_symmetry_2
C13 N2 1.348(3) .
C13 C14 1.378(3) .
N2 C12 1.347(3) .
N2 Cu1 1.9816(19) 4_676
O3 C8 1.268(3) .
O3 Cu1 1.9926(16) 4_586
O4 C8 1.280(3) .
O4 Cu1 2.0078(15) 4_586
C8 C6 1.482(3) .
C8 Cu1 2.331(2) 4_586
Cu1 O1 1.8835(16) .
Cu1 N2 1.9816(19) 4_475
Cu1 O3 1.9926(16) 4_585
Cu1 O4 2.0078(15) 4_585
Cu1 C8 2.331(2) 4_585
O5 C9 1.226(3) .
O1 C1 1.292(3) .
N1 C9 1.352(3) .
N1 C4 1.407(3) .
O2 C1 1.231(3) .
C6 C7 1.392(3) .
C6 C5 1.397(3) .
C4 C3 1.391(3) .
C4 C5 1.404(3) .
C2 C7 1.390(3) .
C2 C3 1.397(3) .
C2 C1 1.508(3) .
C9 C10 1.513(3) .
C10 C11 1.393(3) .
C10 C14 1.394(3) .
C15 O7 1.123(7) .
C15 O6 1.149(7) .
C12 C11 1.385(3) .
